data_7201543
loop_
_publ_author_name
'Chen, Zhen-Feng'
'Zhang, Zhi-Li'
'Tan, Yu-Hui'
'Tang, Yun-Zhi'
'Fun, Hoong-Kun'
'Zhou, Zhong-Yuan'
'Abrahams, Brendan F.'
'Liang, Hong'

_publ_section_title
;
 Coordination polymers constructed by linking metal ions with
 azodibenzoate anions
;
_journal_issue 2
_journal_name_full CrystEngComm
_journal_page_first 217
_journal_paper_doi 10.1039/b709587b
_journal_volume 10
_journal_year 2008
_chemical_formula_sum 'C26 H18 Cd N4 O5'
_chemical_formula_weight 578.84
_chemical_name_systematic
;
?
;
_space_group_IT_number 14
_symmetry_cell_setting monoclinic
_symmetry_space_group_name_Hall '-P 2ybc'
_symmetry_space_group_name_H-M 'P 1 21/c 1'
_atom_sites_solution_hydrogens geom
_atom_sites_solution_primary direct
_atom_sites_solution_secondary difmap
_audit_creation_method SHELXL-97
_cell_angle_alpha 90.00
_cell_angle_beta 112.700(2)
_cell_angle_gamma 90.00
_cell_formula_units_Z 4
_cell_length_a 16.6386(7)
_cell_length_b 6.3953(3)
_cell_length_c 27.2889(10)
_cell_measurement_temperature 293(2)
_cell_volume 2678.8(2)
_computing_cell_refinement 'SAINT (Siemens, 1996)'
_computing_data_collection 'SMART (Siemens, 1996)'
_computing_data_reduction SAINT
_computing_molecular_graphics SHELXTL
_computing_publication_material
;
SHELXTL, PARST (Nardelli, 1995) and PLATON (Spek, 1990)
;
_computing_structure_refinement 'SHELXL-97 (Sheldrick, 1997)'
_computing_structure_solution 'SHELXS-97 (Sheldrick, 1990)'
_diffrn_ambient_temperature 293(2)
_diffrn_detector_area_resol_mean 8.33
_diffrn_measured_fraction_theta_full 0.980
_diffrn_measured_fraction_theta_max 0.980
_diffrn_measurement_device_type
;
Siemens SMART CCD area detector diffractometer
;
_diffrn_measurement_method '\w scans'
_diffrn_radiation_monochromator graphite
_diffrn_radiation_source 'fine-focus sealed tube'
_diffrn_radiation_type MoK\a
_diffrn_radiation_wavelength 0.71073
_diffrn_reflns_av_R_equivalents 0.0289
_diffrn_reflns_av_sigmaI/netI 0.0387
_diffrn_reflns_limit_h_max 22
_diffrn_reflns_limit_h_min -17
_diffrn_reflns_limit_k_max 8
_diffrn_reflns_limit_k_min -8
_diffrn_reflns_limit_l_max 34
_diffrn_reflns_limit_l_min -36
_diffrn_reflns_number 16229
_diffrn_reflns_theta_full 28.32
_diffrn_reflns_theta_max 28.32
_diffrn_reflns_theta_min 2.52
_diffrn_standards_decay_% 0
_diffrn_standards_interval_count 0
_diffrn_standards_number 0
_exptl_absorpt_coefficient_mu 0.856
_exptl_absorpt_correction_T_max 0.9193
_exptl_absorpt_correction_T_min 0.7259
_exptl_absorpt_correction_type multi-scan
_exptl_absorpt_process_details 'Sadabs; SHELDRICK 1996'
_exptl_crystal_colour red
_exptl_crystal_density_diffrn 1.435
_exptl_crystal_density_method 'not measured'
_exptl_crystal_description rod
_exptl_crystal_F_000 1160
_exptl_crystal_size_max 0.40
_exptl_crystal_size_mid 0.12
_exptl_crystal_size_min 0.10
_refine_diff_density_max 0.734
_refine_diff_density_min -0.959
_refine_diff_density_rms 0.119
_refine_ls_extinction_method none
_refine_ls_goodness_of_fit_ref 1.236
_refine_ls_hydrogen_treatment constr
_refine_ls_matrix_type full
_refine_ls_number_parameters 333
_refine_ls_number_reflns 6539
_refine_ls_number_restraints 0
_refine_ls_restrained_S_all 1.236
_refine_ls_R_factor_all 0.0585
_refine_ls_R_factor_gt 0.0458
_refine_ls_shift/su_max 0.001
_refine_ls_shift/su_mean 0.000
_refine_ls_structure_factor_coef Fsqd
_refine_ls_weighting_details 'calc w=1/[\s^2^(Fo^2^)+(0.0540P)^2^+2.3043P] where P=(Fo^2^+2Fc^2^)/3'
_refine_ls_weighting_scheme calc
_refine_ls_wR_factor_gt 0.1185
_refine_ls_wR_factor_ref 0.1241
_reflns_number_gt 5404
_reflns_number_total 6539
_reflns_threshold_expression >2sigma(I)
_cod_data_source_file b709587b.txt
_cod_data_source_block tyz054m
_cod_original_sg_symbol_H-M P21/c
_cod_database_code 7201543

loop_
_symmetry_equiv_pos_as_xyz
'x, y, z'
'-x, y+1/2, -z+1/2'
'-x, -y, -z'
'x, -y-1/2, z-1/2'

loop_
_atom_site_label
_atom_site_type_symbol
_atom_site_fract_x
_atom_site_fract_y
_atom_site_fract_z
_atom_site_U_iso_or_equiv
_atom_site_adp_type
_atom_site_occupancy
_atom_site_symmetry_multiplicity
_atom_site_calc_flag
_atom_site_refinement_flags
_atom_site_disorder_assembly
_atom_site_disorder_group
Cd1 Cd 0.482052(15) 0.68432(4) 0.331428(10) 0.02496(9) Uani 1 1 d . . .
O1W O 0.4244(2) 0.3709(5) 0.28938(14) 0.0379(7) Uani 1 1 d . . .
O1 O 0.35603(18) 0.7023(5) 0.34683(13) 0.0404(7) Uani 1 1 d . . .
O2 O 0.39051(17) 1.0271(5) 0.33754(13) 0.0435(7) Uani 1 1 d . . .
O3 O -0.44623(16) 1.3368(4) 0.25066(11) 0.0327(6) Uani 1 1 d . . .
O4 O -0.39562(16) 1.5753(5) 0.31431(11) 0.0346(6) Uani 1 1 d . . .
N1 N 0.5975(2) 0.8909(5) 0.38939(12) 0.0298(7) Uani 1 1 d . . .
N2 N 0.5411(2) 0.5262(5) 0.41721(13) 0.0345(7) Uani 1 1 d . . .
N3 N -0.0118(2) 1.1003(6) 0.31115(17) 0.0443(9) Uani 1 1 d . . .
N4 N -0.0316(2) 1.2860(6) 0.31276(16) 0.0409(9) Uani 1 1 d . . .
C1 C 0.6259(3) 1.0646(7) 0.37551(18) 0.0447(10) Uani 1 1 d . . .
H1B H 0.5968 1.1143 0.3411 0.054 Uiso 1 1 calc R . .
C2 C 0.6969(4) 1.1774(9) 0.4093(2) 0.0620(15) Uani 1 1 d . . .
H2A H 0.7157 1.2972 0.3976 0.074 Uiso 1 1 calc R . .
C3 C 0.7385(4) 1.1079(10) 0.4603(2) 0.0647(15) Uani 1 1 d . . .
H3B H 0.7851 1.1835 0.4840 0.078 Uiso 1 1 calc R . .
C4 C 0.7114(3) 0.9239(9) 0.47693(18) 0.0512(12) Uani 1 1 d . . .
C5 C 0.7504(4) 0.8436(10) 0.5304(2) 0.077(2) Uani 1 1 d . . .
H5A H 0.7966 0.9149 0.5556 0.092 Uiso 1 1 calc R . .
C6 C 0.7204(5) 0.6667(10) 0.5443(2) 0.077(2) Uani 1 1 d . . .
H6A H 0.7472 0.6169 0.5788 0.092 Uiso 1 1 calc R . .
C7 C 0.6488(4) 0.5541(8) 0.50721(18) 0.0521(12) Uani 1 1 d . . .
C8 C 0.6148(5) 0.3717(9) 0.5204(2) 0.0680(17) Uani 1 1 d . . .
H8A H 0.6383 0.3196 0.5549 0.082 Uiso 1 1 calc R . .
C9 C 0.5474(5) 0.2718(9) 0.4823(3) 0.0709(18) Uani 1 1 d . . .
H9A H 0.5251 0.1493 0.4904 0.085 Uiso 1 1 calc R . .
C10 C 0.5122(4) 0.3534(8) 0.4313(2) 0.0501(12) Uani 1 1 d . . .
H10A H 0.4660 0.2830 0.4058 0.060 Uiso 1 1 calc R . .
C11 C 0.6080(3) 0.6275(6) 0.45412(16) 0.0340(9) Uani 1 1 d . . .
C12 C 0.6392(3) 0.8170(6) 0.43937(15) 0.0330(8) Uani 1 1 d . . .
C13 C 0.3378(2) 0.8918(7) 0.34013(14) 0.0299(8) Uani 1 1 d . . .
C14 C 0.2466(2) 0.9578(6) 0.33373(15) 0.0284(8) Uani 1 1 d . . .
C15 C 0.1902(3) 0.8076(7) 0.33817(18) 0.0377(9) Uani 1 1 d . . .
H15A H 0.2093 0.6706 0.3465 0.045 Uiso 1 1 calc R . .
C16 C 0.1051(3) 0.8593(7) 0.3303(2) 0.0433(11) Uani 1 1 d . . .
H16A H 0.0670 0.7570 0.3326 0.052 Uiso 1 1 calc R . .
C17 C 0.0772(2) 1.0644(7) 0.31895(17) 0.0358(9) Uani 1 1 d . . .
C18 C 0.1333(3) 1.2164(7) 0.31371(19) 0.0387(10) Uani 1 1 d . . .
H18A H 0.1142 1.3532 0.3051 0.046 Uiso 1 1 calc R . .
C19 C 0.2179(2) 1.1618(6) 0.32145(18) 0.0360(9) Uani 1 1 d . . .
H19A H 0.2558 1.2630 0.3184 0.043 Uiso 1 1 calc R . .
C20 C -0.1219(2) 1.3161(7) 0.30442(17) 0.0359(9) Uani 1 1 d . . .
C21 C -0.1829(2) 1.1569(6) 0.28824(17) 0.0344(9) Uani 1 1 d . . .
H21A H -0.1667 1.0230 0.2823 0.041 Uiso 1 1 calc R . .
C22 C -0.2685(2) 1.1996(6) 0.28094(16) 0.0313(8) Uani 1 1 d . . .
H22A H -0.3100 1.0938 0.2699 0.038 Uiso 1 1 calc R . .
C23 C -0.2927(2) 1.3984(6) 0.28999(14) 0.0249(7) Uani 1 1 d . . .
C24 C -0.2305(2) 1.5565(7) 0.30688(18) 0.0370(9) Uani 1 1 d . . .
H24A H -0.2460 1.6892 0.3141 0.044 Uiso 1 1 calc R . .
C25 C -0.1456(2) 1.5153(7) 0.31283(19) 0.0416(10) Uani 1 1 d . . .
H25A H -0.1045 1.6221 0.3225 0.050 Uiso 1 1 calc R . .
C26 C -0.3854(2) 1.4420(6) 0.28412(14) 0.0252(7) Uani 1 1 d . . .
H2W1 H 0.451(3) 0.331(8) 0.281(2) 0.033(15) Uiso 1 1 d . . .
H1W1 H 0.411(4) 0.222(10) 0.306(2) 0.08(2) Uiso 1 1 d . . .

loop_
_atom_site_aniso_label
_atom_site_aniso_U_11
_atom_site_aniso_U_22
_atom_site_aniso_U_33
_atom_site_aniso_U_23
_atom_site_aniso_U_13
_atom_site_aniso_U_12
Cd1 0.01756(13) 0.03059(15) 0.02848(14) 0.00096(11) 0.01083(10) 0.00265(10)
O1W 0.0336(16) 0.0350(17) 0.054(2) -0.0074(14) 0.0265(15) 0.0006(13)
O1 0.0306(14) 0.0418(18) 0.0538(18) 0.0070(14) 0.0217(13) 0.0174(13)
O2 0.0241(13) 0.0497(19) 0.0594(19) 0.0048(15) 0.0189(13) 0.0012(13)
O3 0.0212(12) 0.0420(16) 0.0379(15) -0.0100(12) 0.0145(11) -0.0050(11)
O4 0.0217(12) 0.0392(16) 0.0445(16) -0.0112(13) 0.0146(11) 0.0035(11)
N1 0.0265(15) 0.0319(17) 0.0306(16) -0.0002(13) 0.0106(13) 0.0014(13)
N2 0.0391(18) 0.0348(18) 0.0329(17) 0.0009(14) 0.0175(15) -0.0010(14)
N3 0.0174(15) 0.048(2) 0.069(3) -0.002(2) 0.0185(16) 0.0079(15)
N4 0.0184(15) 0.047(2) 0.058(2) -0.0047(18) 0.0158(15) 0.0041(14)
C1 0.047(2) 0.043(3) 0.041(2) 0.008(2) 0.014(2) -0.006(2)
C2 0.063(3) 0.051(3) 0.069(4) -0.001(3) 0.022(3) -0.025(3)
C3 0.057(3) 0.066(4) 0.055(3) -0.008(3) 0.005(3) -0.028(3)
C4 0.049(3) 0.052(3) 0.040(2) -0.005(2) 0.002(2) -0.005(2)
C5 0.081(4) 0.079(4) 0.037(3) -0.004(3) -0.014(3) -0.014(3)
C6 0.103(5) 0.073(4) 0.030(3) 0.008(3) -0.001(3) 0.000(4)
C7 0.074(3) 0.044(3) 0.033(2) 0.006(2) 0.014(2) 0.008(2)
C8 0.109(5) 0.054(3) 0.043(3) 0.020(2) 0.031(3) 0.008(3)
C9 0.112(5) 0.045(3) 0.067(4) 0.019(3) 0.048(4) -0.005(3)
C10 0.063(3) 0.044(3) 0.051(3) 0.003(2) 0.030(2) -0.010(2)
C11 0.043(2) 0.032(2) 0.031(2) 0.0017(16) 0.0180(18) 0.0056(17)
C12 0.034(2) 0.033(2) 0.0293(19) -0.0045(16) 0.0095(16) 0.0045(17)
C13 0.0177(16) 0.046(2) 0.0277(18) -0.0007(16) 0.0103(14) 0.0038(15)
C14 0.0174(15) 0.036(2) 0.0329(19) -0.0011(16) 0.0107(14) 0.0050(14)
C15 0.0244(18) 0.033(2) 0.059(3) 0.0043(19) 0.0192(18) 0.0090(16)
C16 0.0238(19) 0.038(2) 0.073(3) 0.002(2) 0.024(2) 0.0013(16)
C17 0.0166(16) 0.040(2) 0.049(2) -0.0049(19) 0.0116(16) 0.0062(15)
C18 0.0266(19) 0.031(2) 0.060(3) 0.0010(19) 0.0182(19) 0.0086(16)
C19 0.0222(18) 0.037(2) 0.051(2) 0.0017(18) 0.0161(17) 0.0026(15)
C20 0.0179(16) 0.043(2) 0.047(2) -0.0015(19) 0.0127(16) 0.0064(16)
C21 0.0185(16) 0.036(2) 0.047(2) -0.0038(18) 0.0101(16) 0.0089(15)
C22 0.0178(16) 0.035(2) 0.041(2) -0.0050(17) 0.0110(15) -0.0004(15)
C23 0.0135(14) 0.0312(18) 0.0306(18) -0.0015(15) 0.0092(13) 0.0025(13)
C24 0.0233(18) 0.030(2) 0.061(3) -0.0063(19) 0.0189(18) 0.0014(15)
C25 0.0183(17) 0.038(2) 0.069(3) -0.007(2) 0.0174(18) -0.0023(16)
C26 0.0175(15) 0.0301(19) 0.0298(18) 0.0022(15) 0.0112(14) 0.0013(14)

loop_
_atom_type_symbol
_atom_type_description
_atom_type_scat_dispersion_real
_atom_type_scat_dispersion_imag
_atom_type_scat_source
C C 0.0033 0.0016 'International Tables Vol C Tables 4.2.6.8 and 6.1.1.4'
H H 0.0000 0.0000 'International Tables Vol C Tables 4.2.6.8 and 6.1.1.4'
O O 0.0106 0.0060 'International Tables Vol C Tables 4.2.6.8 and 6.1.1.4'
N N 0.0061 0.0033 'International Tables Vol C Tables 4.2.6.8 and 6.1.1.4'
Cd Cd -0.8075 1.2024 'International Tables Vol C Tables 4.2.6.8 and 6.1.1.4'

loop_
_geom_angle_atom_site_label_1
_geom_angle_atom_site_label_2
_geom_angle_atom_site_label_3
_geom_angle
_geom_angle_site_symmetry_1
_geom_angle_site_symmetry_3
_geom_angle_publ_flag
O1 Cd1 O3 104.21(10) . 2_545 ?
O1 Cd1 O1W 84.34(11) . . ?
O3 Cd1 O1W 88.98(11) 2_545 . ?
O1 Cd1 O4 165.65(10) . 1_645 ?
O3 Cd1 O4 81.48(10) 2_545 1_645 ?
O1W Cd1 O4 82.58(11) . 1_645 ?
O1 Cd1 N1 114.42(11) . . ?
O3 Cd1 N1 104.64(11) 2_545 . ?
O1W Cd1 N1 152.34(11) . . ?
O4 Cd1 N1 75.97(10) 1_645 . ?
O1 Cd1 N2 84.30(11) . . ?
O3 Cd1 N2 171.41(10) 2_545 . ?
O1W Cd1 N2 93.09(12) . . ?
O4 Cd1 N2 90.52(11) 1_645 . ?
N1 Cd1 N2 70.13(11) . . ?
Cd1 O1W H2W1 108(5) . . ?
Cd1 O1W H1W1 130(3) . . ?
H2W1 O1W H1W1 94(5) . . ?
C13 O1 Cd1 102.1(2) . . ?
C26 O3 Cd1 139.8(2) . 2 ?
C26 O4 Cd1 133.0(2) . 1_465 ?
C1 N1 C12 118.8(4) . . ?
C1 N1 Cd1 124.6(3) . . ?
C12 N1 Cd1 116.5(3) . . ?
C10 N2 C11 118.3(4) . . ?
C10 N2 Cd1 125.6(3) . . ?
C11 N2 Cd1 116.0(3) . . ?
N4 N3 C17 115.1(4) . . ?
N3 N4 C20 113.5(4) . . ?
N1 C1 C2 123.7(4) . . ?
N1 C1 H1B 118.2 . . ?
C2 C1 H1B 118.2 . . ?
C3 C2 C1 118.4(5) . . ?
C3 C2 H2A 120.8 . . ?
C1 C2 H2A 120.8 . . ?
C2 C3 C4 120.2(5) . . ?
C2 C3 H3B 119.9 . . ?
C4 C3 H3B 119.9 . . ?
C3 C4 C12 117.5(4) . . ?
C3 C4 C5 123.6(5) . . ?
C12 C4 C5 118.9(5) . . ?
C6 C5 C4 120.8(5) . . ?
C6 C5 H5A 119.6 . . ?
C4 C5 H5A 119.6 . . ?
C5 C6 C7 121.6(5) . . ?
C5 C6 H6A 119.2 . . ?
C7 C6 H6A 119.2 . . ?
C8 C7 C11 117.1(5) . . ?
C8 C7 C6 123.2(5) . . ?
C11 C7 C6 119.7(5) . . ?
C9 C8 C7 119.4(5) . . ?
C9 C8 H8A 120.3 . . ?
C7 C8 H8A 120.3 . . ?
C8 C9 C10 119.7(5) . . ?
C8 C9 H9A 120.2 . . ?
C10 C9 H9A 120.2 . . ?
N2 C10 C9 123.1(5) . . ?
N2 C10 H10A 118.4 . . ?
C9 C10 H10A 118.4 . . ?
N2 C11 C7 122.4(4) . . ?
N2 C11 C12 118.8(3) . . ?
C7 C11 C12 118.9(4) . . ?
N1 C12 C4 121.4(4) . . ?
N1 C12 C11 118.5(4) . . ?
C4 C12 C11 120.1(4) . . ?
O1 C13 O2 123.0(3) . . ?
O1 C13 C14 117.6(3) . . ?
O2 C13 C14 119.4(4) . . ?
C15 C14 C19 119.6(3) . . ?
C15 C14 C13 118.7(3) . . ?
C19 C14 C13 121.6(3) . . ?
C14 C15 C16 120.5(4) . . ?
C14 C15 H15A 119.7 . . ?
C16 C15 H15A 119.7 . . ?
C17 C16 C15 119.6(4) . . ?
C17 C16 H16A 120.2 . . ?
C15 C16 H16A 120.2 . . ?
C16 C17 C18 120.2(3) . . ?
C16 C17 N3 115.1(4) . . ?
C18 C17 N3 124.7(4) . . ?
C19 C18 C17 119.4(4) . . ?
C19 C18 H18A 120.3 . . ?
C17 C18 H18A 120.3 . . ?
C14 C19 C18 120.6(4) . . ?
C14 C19 H19A 119.7 . . ?
C18 C19 H19A 119.7 . . ?
C25 C20 C21 120.7(3) . . ?
C25 C20 N4 116.4(4) . . ?
C21 C20 N4 122.9(4) . . ?
C20 C21 C22 119.1(4) . . ?
C20 C21 H21A 120.4 . . ?
C22 C21 H21A 120.4 . . ?
C23 C22 C21 120.5(4) . . ?
C23 C22 H22A 119.7 . . ?
C21 C22 H22A 119.7 . . ?
C22 C23 C24 119.8(3) . . ?
C22 C23 C26 120.3(3) . . ?
C24 C23 C26 119.9(3) . . ?
C25 C24 C23 119.7(4) . . ?
C25 C24 H24A 120.2 . . ?
C23 C24 H24A 120.2 . . ?
C20 C25 C24 120.1(4) . . ?
C20 C25 H25A 119.9 . . ?
C24 C25 H25A 119.9 . . ?
O4 C26 O3 124.6(3) . . ?
O4 C26 C23 116.8(3) . . ?
O3 C26 C23 118.5(3) . . ?

loop_
_geom_bond_atom_site_label_1
_geom_bond_atom_site_label_2
_geom_bond_distance
_geom_bond_site_symmetry_2
_geom_bond_publ_flag
Cd1 O1 2.295(3) . ?
Cd1 O3 2.301(3) 2_545 ?
Cd1 O1W 2.325(3) . ?
Cd1 O4 2.362(2) 1_645 ?
Cd1 N1 2.365(3) . ?
Cd1 N2 2.386(3) . ?
O1W H2W1 0.62(5) . ?
O1W H1W1 1.11(7) . ?
O1 C13 1.246(5) . ?
O2 C13 1.253(5) . ?
O3 C26 1.264(4) . ?
O3 Cd1 2.301(3) 2 ?
O4 C26 1.242(4) . ?
O4 Cd1 2.362(2) 1_465 ?
N1 C1 1.319(5) . ?
N1 C12 1.354(5) . ?
N2 C10 1.320(5) . ?
N2 C11 1.345(5) . ?
N3 N4 1.238(5) . ?
N3 C17 1.429(4) . ?
N4 C20 1.442(4) . ?
C1 C2 1.388(7) . ?
C1 H1B 0.9300 . ?
C2 C3 1.367(8) . ?
C2 H2A 0.9300 . ?
C3 C4 1.397(8) . ?
C3 H3B 0.9300 . ?
C4 C12 1.419(6) . ?
C4 C5 1.443(7) . ?
C5 C6 1.348(9) . ?
C5 H5A 0.9300 . ?
C6 C7 1.426(8) . ?
C6 H6A 0.9300 . ?
C7 C8 1.401(8) . ?
C7 C11 1.422(6) . ?
C8 C9 1.359(9) . ?
C8 H8A 0.9300 . ?
C9 C10 1.388(8) . ?
C9 H9A 0.9300 . ?
C10 H10A 0.9300 . ?
C11 C12 1.436(6) . ?
C13 C14 1.519(5) . ?
C14 C15 1.381(6) . ?
C14 C19 1.385(5) . ?
C15 C16 1.387(5) . ?
C15 H15A 0.9300 . ?
C16 C17 1.386(6) . ?
C16 H16A 0.9300 . ?
C17 C18 1.394(6) . ?
C18 C19 1.385(5) . ?
C18 H18A 0.9300 . ?
C19 H19A 0.9300 . ?
C20 C25 1.379(6) . ?
C20 C21 1.384(6) . ?
C21 C22 1.388(5) . ?
C21 H21A 0.9300 . ?
C22 C23 1.384(5) . ?
C22 H22A 0.9300 . ?
C23 C24 1.391(5) . ?
C23 C26 1.515(4) . ?
C24 C25 1.384(5) . ?
C24 H24A 0.9300 . ?
C25 H25A 0.9300 . ?

loop_
_geom_torsion_atom_site_label_1
_geom_torsion_atom_site_label_2
_geom_torsion_atom_site_label_3
_geom_torsion_atom_site_label_4
_geom_torsion
_geom_torsion_site_symmetry_1
_geom_torsion_site_symmetry_2
_geom_torsion_site_symmetry_3
_geom_torsion_site_symmetry_4
_geom_torsion_publ_flag
O3 Cd1 O1 C13 -53.5(3) 2_545 . . . ?
O1W Cd1 O1 C13 -141.0(3) . . . . ?
O4 Cd1 O1 C13 -165.4(3) 1_645 . . . ?
N1 Cd1 O1 C13 60.1(3) . . . . ?
N2 Cd1 O1 C13 125.3(3) . . . . ?
O1 Cd1 N1 C1 -107.9(3) . . . . ?
O3 Cd1 N1 C1 5.5(4) 2_545 . . . ?
O1W Cd1 N1 C1 122.8(4) . . . . ?
O4 Cd1 N1 C1 82.6(3) 1_645 . . . ?
N2 Cd1 N1 C1 178.4(4) . . . . ?
O1 Cd1 N1 C12 75.6(3) . . . . ?
O3 Cd1 N1 C12 -171.0(3) 2_545 . . . ?
O1W Cd1 N1 C12 -53.7(4) . . . . ?
O4 Cd1 N1 C12 -93.9(3) 1_645 . . . ?
N2 Cd1 N1 C12 1.9(3) . . . . ?
O1 Cd1 N2 C10 59.2(4) . . . . ?
O3 Cd1 N2 C10 -128.6(7) 2_545 . . . ?
O1W Cd1 N2 C10 -24.8(4) . . . . ?
O4 Cd1 N2 C10 -107.4(4) 1_645 . . . ?
N1 Cd1 N2 C10 177.7(4) . . . . ?
O1 Cd1 N2 C11 -119.0(3) . . . . ?
O3 Cd1 N2 C11 53.2(8) 2_545 . . . ?
O1W Cd1 N2 C11 157.0(3) . . . . ?
O4 Cd1 N2 C11 74.4(3) 1_645 . . . ?
N1 Cd1 N2 C11 -0.4(3) . . . . ?
C17 N3 N4 C20 179.6(4) . . . . ?
C12 N1 C1 C2 0.2(7) . . . . ?
Cd1 N1 C1 C2 -176.3(4) . . . . ?
N1 C1 C2 C3 -1.7(9) . . . . ?
C1 C2 C3 C4 2.1(10) . . . . ?
C2 C3 C4 C12 -1.1(9) . . . . ?
C2 C3 C4 C5 -178.2(6) . . . . ?
C3 C4 C5 C6 179.0(7) . . . . ?
C12 C4 C5 C6 1.9(10) . . . . ?
C4 C5 C6 C7 -1.0(11) . . . . ?
C5 C6 C7 C8 -178.8(7) . . . . ?
C5 C6 C7 C11 0.7(10) . . . . ?
C11 C7 C8 C9 1.8(9) . . . . ?
C6 C7 C8 C9 -178.7(6) . . . . ?
C7 C8 C9 C10 -1.1(10) . . . . ?
C11 N2 C10 C9 0.1(7) . . . . ?
Cd1 N2 C10 C9 -178.0(4) . . . . ?
C8 C9 C10 N2 0.1(9) . . . . ?
C10 N2 C11 C7 0.6(6) . . . . ?
Cd1 N2 C11 C7 178.9(3) . . . . ?
C10 N2 C11 C12 -179.2(4) . . . . ?
Cd1 N2 C11 C12 -1.0(5) . . . . ?
C8 C7 C11 N2 -1.5(7) . . . . ?
C6 C7 C11 N2 178.9(5) . . . . ?
C8 C7 C11 C12 178.3(5) . . . . ?
C6 C7 C11 C12 -1.2(7) . . . . ?
C1 N1 C12 C4 0.9(6) . . . . ?
Cd1 N1 C12 C4 177.7(3) . . . . ?
C1 N1 C12 C11 -179.8(4) . . . . ?
Cd1 N1 C12 C11 -3.1(5) . . . . ?
C3 C4 C12 N1 -0.5(7) . . . . ?
C5 C4 C12 N1 176.8(5) . . . . ?
C3 C4 C12 C11 -179.7(5) . . . . ?
C5 C4 C12 C11 -2.5(7) . . . . ?
N2 C11 C12 N1 2.8(6) . . . . ?
C7 C11 C12 N1 -177.1(4) . . . . ?
N2 C11 C12 C4 -178.0(4) . . . . ?
C7 C11 C12 C4 2.1(6) . . . . ?
Cd1 O1 C13 O2 -13.2(4) . . . . ?
Cd1 O1 C13 C14 165.4(3) . . . . ?
O1 C13 C14 C15 3.1(5) . . . . ?
O2 C13 C14 C15 -178.2(4) . . . . ?
O1 C13 C14 C19 -174.2(4) . . . . ?
O2 C13 C14 C19 4.5(6) . . . . ?
C19 C14 C15 C16 0.2(7) . . . . ?
C13 C14 C15 C16 -177.2(4) . . . . ?
C14 C15 C16 C17 -1.3(7) . . . . ?
C15 C16 C17 C18 2.1(7) . . . . ?
C15 C16 C17 N3 179.5(4) . . . . ?
N4 N3 C17 C16 164.7(4) . . . . ?
N4 N3 C17 C18 -18.0(7) . . . . ?
C16 C17 C18 C19 -1.8(7) . . . . ?
N3 C17 C18 C19 -179.0(4) . . . . ?
C15 C14 C19 C18 0.2(6) . . . . ?
C13 C14 C19 C18 177.4(4) . . . . ?
C17 C18 C19 C14 0.7(7) . . . . ?
N3 N4 C20 C25 171.5(4) . . . . ?
N3 N4 C20 C21 -9.3(6) . . . . ?
C25 C20 C21 C22 -0.5(7) . . . . ?
N4 C20 C21 C22 -179.7(4) . . . . ?
C20 C21 C22 C23 -0.4(6) . . . . ?
C21 C22 C23 C24 -0.4(6) . . . . ?
C21 C22 C23 C26 -177.5(4) . . . . ?
C22 C23 C24 C25 2.1(6) . . . . ?
C26 C23 C24 C25 179.2(4) . . . . ?
C21 C20 C25 C24 2.2(7) . . . . ?
N4 C20 C25 C24 -178.5(4) . . . . ?
C23 C24 C25 C20 -3.0(7) . . . . ?
Cd1 O4 C26 O3 5.3(6) 1_465 . . . ?
Cd1 O4 C26 C23 -172.1(2) 1_465 . . . ?
Cd1 O3 C26 O4 148.4(3) 2 . . . ?
Cd1 O3 C26 C23 -34.3(6) 2 . . . ?
C22 C23 C26 O4 146.8(4) . . . . ?
C24 C23 C26 O4 -30.3(5) . . . . ?
C22 C23 C26 O3 -30.7(5) . . . . ?
C24 C23 C26 O3 152.2(4) . . . . ?
